data_4130175
loop_
_publ_author_name
'Qin, Jun-Sheng'
'Du, Dong-Ying'
'Li, Mian'
'Lian, Xi-Zhen'
'Dong, Long-Zhang'
'Bosch, Mathieu'
'Su, Zhong-Min'
'Zhang, Qiang'
'Li, Shun-Li'
'Lan, Ya-Qian'
'Yuan, Shuai'
'Zhou, Hong-Cai'

_publ_section_title
;
 Derivation and Decoration of Nets with Trigonal-Prismatic Nodes: A Unique
 Route to Reticular Synthesis of Metal-Organic Frameworks.
;
_journal_issue 16
_journal_name_full 'Journal of the American Chemical Society'
_journal_page_first 5299
_journal_page_last 5307
_journal_paper_doi 10.1021/jacs.6b01093
_journal_volume 138
_journal_year 2016
_chemical_formula_moiety 'C76 H58 N22 O24 S3 Zn8'
_chemical_formula_sum 'C76 H58 N22 O24 S3 Zn8'
_chemical_formula_weight 2282.58
_space_group_IT_number 12
_space_group_name_Hall '-C 2y'
_space_group_name_H-M_alt 'C 1 2/m 1'
_symmetry_cell_setting monoclinic
_symmetry_space_group_name_Hall '-C 2y'
_symmetry_space_group_name_H-M 'C 1 2/m 1'
_atom_sites_solution_hydrogens geom
_atom_sites_solution_primary direct
_atom_sites_solution_secondary difmap
_audit_creation_method SHELXL-97
_cell_angle_alpha 90.000(5)
_cell_angle_beta 121.613(2)
_cell_angle_gamma 90.000(5)
_cell_formula_units_Z 4
_cell_length_a 34.858(5)
_cell_length_b 38.935(5)
_cell_length_c 19.106(3)
_cell_measurement_temperature 293(2)
_cell_volume 22083(6)
_computing_cell_refinement 'SMART (Bruker, 1997)'
_computing_data_collection 'SMART (Bruker, 1997)'
_computing_data_reduction SAINT
_computing_molecular_graphics 'SHELXTL-PLUS (Sheldrick, 1990)'
_computing_publication_material SHELXL-97
_computing_structure_refinement 'SHELXL-97 (Sheldrick, 1997)'
_computing_structure_solution 'SHELXS-97(Sheldrick, 1997)'
_diffrn_ambient_temperature 293(2)
_diffrn_measured_fraction_theta_full 0.988
_diffrn_measured_fraction_theta_max 0.988
_diffrn_measurement_device_type 'Bruker APEX CCD area-detector'
_diffrn_measurement_method '\w scans'
_diffrn_radiation_monochromator graphite
_diffrn_radiation_source 'fine-focus sealed tube'
_diffrn_radiation_type MoK\a
_diffrn_radiation_wavelength 0.71069
_diffrn_reflns_av_R_equivalents 0.0709
_diffrn_reflns_av_sigmaI/netI 0.0979
_diffrn_reflns_limit_h_max 42
_diffrn_reflns_limit_h_min -42
_diffrn_reflns_limit_k_max 47
_diffrn_reflns_limit_k_min -47
_diffrn_reflns_limit_l_max 23
_diffrn_reflns_limit_l_min -20
_diffrn_reflns_number 78804
_diffrn_reflns_theta_full 25.62
_diffrn_reflns_theta_max 25.62
_diffrn_reflns_theta_min 1.05
_exptl_absorpt_coefficient_mu 0.917
_exptl_absorpt_correction_T_max 0.8379
_exptl_absorpt_correction_T_min 0.8033
_exptl_absorpt_correction_type multi-scan
_exptl_absorpt_process_details 'SADABS(Sheldrick, 1996)'
_exptl_crystal_colour yellow
_exptl_crystal_density_diffrn 0.687
_exptl_crystal_density_method 'not measured'
_exptl_crystal_description block
_exptl_crystal_F_000 4592
_exptl_crystal_size_max 0.25
_exptl_crystal_size_mid 0.23
_exptl_crystal_size_min 0.20
_refine_diff_density_max 0.669
_refine_diff_density_min -0.476
_refine_diff_density_rms 0.056
_refine_ls_extinction_method none
_refine_ls_goodness_of_fit_ref 0.994
_refine_ls_hydrogen_treatment constr
_refine_ls_matrix_type full
_refine_ls_number_parameters 577
_refine_ls_number_reflns 20934
_refine_ls_number_restraints 0
_refine_ls_restrained_S_all 0.994
_refine_ls_R_factor_all 0.1137
_refine_ls_R_factor_gt 0.0506
_refine_ls_shift/su_max 0.018
_refine_ls_shift/su_mean 0.003
_refine_ls_structure_factor_coef Fsqd
_refine_ls_weighting_details 'calc w=1/[\s^2^(Fo^2^)+(0.0322P)^2^+0.0000P] where P=(Fo^2^+2Fc^2^)/3'
_refine_ls_weighting_scheme calc
_refine_ls_wR_factor_gt 0.0964
_refine_ls_wR_factor_ref 0.1039
_reflns_number_gt 9801
_reflns_number_total 20934
_reflns_threshold_expression >2\s(I)
_cod_data_source_file ja6b01093_si_002.cif
_cod_data_source_block TPMOF-5
_cod_original_cell_volume 22083(5)
_cod_original_sg_symbol_Hall -C2y
_cod_original_sg_symbol_H-M C2/m
_cod_database_code 4130175

loop_
_symmetry_equiv_pos_as_xyz
'x, y, z'
'-x, y, -z'
'x+1/2, y+1/2, z'
'-x+1/2, y+1/2, -z'
'-x, -y, -z'
'x, -y, z'
'-x+1/2, -y+1/2, -z'
'x+1/2, -y+1/2, z'

loop_
_atom_site_label
_atom_site_type_symbol
_atom_site_fract_x
_atom_site_fract_y
_atom_site_fract_z
_atom_site_U_iso_or_equiv
_atom_site_adp_type
_atom_site_occupancy
_atom_site_symmetry_multiplicity
_atom_site_calc_flag
_atom_site_refinement_flags
C1 C 0.3717(2) 0.16725(14) 1.2051(3) 0.1197(18) Uani 1 1 d .
H1 H 0.3659 0.1781 1.2420 0.144 Uiso 1 1 calc R
C2 C 0.41151(19) 0.16749(12) 1.2083(3) 0.1149(17) Uani 1 1 d .
H2 H 0.4379 0.1784 1.2477 0.138 Uiso 1 1 calc R
C3 C 0.41437(14) 0.16248(10) 0.9275(3) 0.0849(13) Uani 1 1 d .
H3 H 0.4415 0.1717 0.9378 0.102 Uiso 1 1 calc R
C4 C 0.37528(15) 0.16338(10) 0.8557(3) 0.0800(12) Uani 1 1 d .
H4 H 0.3706 0.1736 0.8079 0.096 Uiso 1 1 calc R
C5 C 0.21842(16) 0.16900(13) 0.8440(3) 0.1155(17) Uani 1 1 d .
H5 H 0.1986 0.1805 0.7955 0.139 Uiso 1 1 calc R
C6 C 0.21688(17) 0.16842(13) 0.9145(3) 0.1246(19) Uani 1 1 d .
H6 H 0.1955 0.1789 0.9224 0.150 Uiso 1 1 calc R
C7 C 0.18831(12) 0.22177(9) 1.2893(2) 0.0608(10) Uani 1 1 d .
C8 C 0.19289(13) 0.18753(10) 1.2802(2) 0.0861(13) Uani 1 1 d .
H8 H 0.1835 0.1715 1.3043 0.103 Uiso 1 1 calc R
C9 C 0.21182(14) 0.17624(10) 1.2344(3) 0.0885(13) Uani 1 1 d .
H9 H 0.2150 0.1529 1.2284 0.106 Uiso 1 1 calc R
C10 C 0.22543(12) 0.20020(11) 1.1987(2) 0.0695(11) Uani 1 1 d .
C11 C 0.22022(13) 0.23435(10) 1.2074(2) 0.0755(12) Uani 1 1 d .
H11 H 0.2291 0.2505 1.1829 0.091 Uiso 1 1 calc R
C12 C 0.20184(13) 0.24496(9) 1.2525(2) 0.0746(12) Uani 1 1 d .
H12 H 0.1985 0.2683 1.2580 0.090 Uiso 1 1 calc R
C13 C 0.24708(15) 0.18707(14) 1.1519(3) 0.0872(14) Uani 1 1 d .
C14 C 0.63225(13) 0.24434(9) 1.2992(2) 0.0637(10) Uani 1 1 d .
C15 C 0.59962(13) 0.24673(9) 1.2161(2) 0.0755(11) Uani 1 1 d .
H15 H 0.6019 0.2633 1.1834 0.091 Uiso 1 1 calc R
C16 C 0.56271(13) 0.22351(12) 1.1816(3) 0.0876(14) Uani 1 1 d .
H16 H 0.5408 0.2250 1.1260 0.105 Uiso 1 1 calc R
C17 C 0.55875(15) 0.19845(11) 1.2302(3) 0.0798(13) Uani 1 1 d .
C18 C 0.58952(16) 0.19777(11) 1.3089(3) 0.0923(14) Uani 1 1 d .
H18 H 0.5864 0.1821 1.3424 0.111 Uiso 1 1 calc R
C19 C 0.62655(13) 0.21968(10) 1.3442(2) 0.0808(12) Uani 1 1 d .
H19 H 0.6481 0.2175 1.3998 0.097 Uiso 1 1 calc R
C20 C 0.51816(19) 0.17497(13) 1.1878(4) 0.0954(16) Uani 1 1 d .
C21 C 0.18460(14) 0.21830(9) 0.4132(2) 0.0652(11) Uani 1 1 d .
C22 C 0.22908(14) 0.21078(9) 0.4656(2) 0.0759(12) Uani 1 1 d .
H22 H 0.2496 0.2160 0.4501 0.091 Uiso 1 1 calc R
C23 C 0.24424(14) 0.19561(10) 0.5407(2) 0.0784(12) Uani 1 1 d .
H23 H 0.2747 0.1906 0.5752 0.094 Uiso 1 1 calc R
C24 C 0.21456(18) 0.18785(10) 0.5645(3) 0.0802(13) Uani 1 1 d .
C25 C 0.17023(17) 0.19504(11) 0.5130(3) 0.1011(15) Uani 1 1 d .
H25 H 0.1498 0.1897 0.5287 0.121 Uiso 1 1 calc R
C26 C 0.15507(14) 0.21022(11) 0.4377(2) 0.0894(14) Uani 1 1 d .
H26 H 0.1246 0.2150 0.4032 0.107 Uiso 1 1 calc R
C27 C 0.2328(2) 0.17042(11) 0.6484(3) 0.0898(15) Uani 1 1 d .
C28 C 0.25253(18) 0.01814(10) 1.1127(3) 0.144(2) Uani 1 1 d .
H28 H 0.2375 0.0315 1.1312 0.173 Uiso 1 1 calc R
C29 C 0.27729(13) 0.03132(9) 1.0821(2) 0.0729(11) Uani 1 1 d .
C30 C 0.28459(14) 0.06778(10) 1.0720(2) 0.0676(11) Uani 1 1 d .
C31 C 0.48780(12) 0.01792(8) 1.1586(2) 0.0969(14) Uani 1 1 d .
H31 H 0.5136 0.0312 1.1888 0.116 Uiso 1 1 calc R
C32 C 0.44560(11) 0.03139(7) 1.1091(2) 0.0575(10) Uani 1 1 d .
C33 C 0.43135(14) 0.06766(9) 1.0924(2) 0.0564(9) Uani 1 1 d .
C34 C 0.25751(14) 0.01794(8) 0.7126(2) 0.1042(16) Uani 1 1 d .
H34 H 0.2444 0.0311 0.6649 0.125 Uiso 1 1 calc R
C35 C 0.27858(11) 0.03162(8) 0.78936(19) 0.0524(9) Uani 1 1 d .
C36 C 0.28455(11) 0.06798(9) 0.8136(3) 0.0566(9) Uani 1 1 d .
N1 N 0.34210(11) 0.14865(8) 1.1394(2) 0.0738(9) Uani 1 1 d .
N2 N 0.36426(11) 0.13820(6) 1.10303(16) 0.0563(7) Uani 1 1 d .
N3 N 0.40591(11) 0.14911(8) 1.1438(2) 0.0727(9) Uani 1 1 d .
N4 N 0.40801(10) 0.14597(7) 0.98244(17) 0.0650(8) Uani 1 1 d .
N5 N 0.36487(10) 0.13693(6) 0.94230(17) 0.0554(7) Uani 1 1 d .
N6 N 0.34404(9) 0.14719(7) 0.86376(17) 0.0594(8) Uani 1 1 d .
N7 N 0.25353(10) 0.15009(8) 0.85795(19) 0.0699(9) Uani 1 1 d .
N8 N 0.27438(9) 0.13853(7) 0.93445(18) 0.0568(7) Uani 1 1 d .
N9 N 0.25259(12) 0.14965(8) 0.96991(19) 0.0795(10) Uani 1 1 d .
N10 N 0.16880(10) 0.23270(8) 1.33514(18) 0.0751(9) Uani 1 1 d .
O1 O 0.24932(11) 0.15561(8) 1.14690(19) 0.1131(11) Uani 1 1 d .
O2 O 0.26040(14) 0.20774(10) 1.1220(2) 0.1519(16) Uani 1 1 d .
O3 O 0.51113(12) 0.15755(10) 1.2353(3) 0.1482(15) Uani 1 1 d .
O4 O 0.49496(11) 0.17359(10) 1.1149(2) 0.1299(14) Uani 1 1 d .
O5 O 0.27248(12) 0.16454(7) 0.69176(16) 0.1069(12) Uani 1 1 d .
O6 O 0.20447(14) 0.16196(10) 0.6667(2) 0.1372(14) Uani 1 1 d .
O7 O 0.26825(10) 0.08995(7) 1.09797(18) 0.1009(10) Uani 1 1 d .
O8 O 0.30680(8) 0.07365(5) 1.03979(14) 0.0669(7) Uani 1 1 d .
O9 O 0.39126(8) 0.07435(5) 1.04770(14) 0.0618(6) Uani 1 1 d .
O10 O 0.46269(8) 0.08949(6) 1.12522(15) 0.0807(8) Uani 1 1 d .
O11 O 0.30587(7) 0.07436(5) 0.88915(14) 0.0592(6) Uani 1 1 d .
O12 O 0.26848(8) 0.09015(6) 0.75660(14) 0.0805(8) Uani 1 1 d .
Zn1 Zn 0.334249(12) 0.105938(9) 0.99281(2) 0.04706(11) Uani 1 1 d .
Zn2 Zn 0.276485(16) 0.139082(11) 1.08951(3) 0.07306(15) Uani 1 1 d .
Zn3 Zn 0.449322(14) 0.138667(10) 1.10585(2) 0.06548(14) Uani 1 1 d .
Zn4 Zn 0.276994(13) 0.138712(10) 0.78423(2) 0.05747(12) Uani 1 1 d .
S1 S 0.29875(4) 0.0000 1.05212(8) 0.0577(4) Uani 1 2 d S
S2 S 0.40567(4) 0.0000 1.06204(7) 0.0520(3) Uani 1 2 d S
S3 S 0.29884(4) 0.0000 0.86219(7) 0.0514(3) Uani 1 2 d S

loop_
_atom_site_aniso_label
_atom_site_aniso_U_11
_atom_site_aniso_U_22
_atom_site_aniso_U_33
_atom_site_aniso_U_23
_atom_site_aniso_U_13
_atom_site_aniso_U_12
C1 0.122(5) 0.144(5) 0.088(4) -0.062(3) 0.051(4) -0.017(4)
C2 0.117(5) 0.110(4) 0.094(4) -0.055(3) 0.040(3) -0.031(4)
C3 0.073(3) 0.088(3) 0.087(3) 0.020(3) 0.036(3) -0.021(2)
C4 0.086(3) 0.081(3) 0.078(3) 0.015(2) 0.047(3) -0.022(3)
C5 0.117(4) 0.140(5) 0.096(4) 0.040(3) 0.060(3) 0.075(4)
C6 0.128(4) 0.135(5) 0.123(4) 0.036(4) 0.074(4) 0.079(4)
C7 0.074(3) 0.051(2) 0.066(3) 0.017(2) 0.043(2) 0.031(2)
C8 0.123(4) 0.063(3) 0.113(3) 0.016(3) 0.089(3) 0.019(3)
C9 0.123(4) 0.048(3) 0.131(4) 0.002(3) 0.091(3) 0.020(2)
C10 0.092(3) 0.063(3) 0.074(3) 0.006(2) 0.057(2) 0.010(2)
C11 0.122(3) 0.060(3) 0.081(3) 0.019(2) 0.078(3) 0.023(2)
C12 0.119(3) 0.046(2) 0.084(3) 0.012(2) 0.070(3) 0.024(2)
C13 0.118(4) 0.093(4) 0.084(3) 0.004(3) 0.076(3) 0.025(3)
C14 0.079(3) 0.061(3) 0.072(3) -0.025(2) 0.053(3) -0.035(2)
C15 0.086(3) 0.070(3) 0.077(3) -0.022(2) 0.048(3) -0.026(2)
C16 0.064(3) 0.108(4) 0.080(3) -0.055(3) 0.030(2) -0.014(3)
C17 0.090(4) 0.072(3) 0.100(4) -0.034(3) 0.066(3) -0.039(3)
C18 0.117(4) 0.087(3) 0.100(4) -0.028(3) 0.075(3) -0.051(3)
C19 0.090(3) 0.086(3) 0.072(3) -0.011(2) 0.046(2) -0.043(3)
C20 0.104(5) 0.078(4) 0.146(5) -0.028(4) 0.094(4) -0.011(3)
C21 0.083(3) 0.061(2) 0.063(3) 0.025(2) 0.045(3) 0.041(2)
C22 0.087(3) 0.080(3) 0.073(3) 0.026(2) 0.050(3) 0.031(2)
C23 0.073(3) 0.074(3) 0.066(3) 0.018(2) 0.022(3) 0.016(2)
C24 0.111(4) 0.053(3) 0.063(3) 0.012(2) 0.036(3) 0.026(3)
C25 0.114(4) 0.123(4) 0.088(3) 0.049(3) 0.068(3) 0.046(3)
C26 0.083(3) 0.116(4) 0.079(3) 0.048(3) 0.049(3) 0.051(3)
C27 0.141(5) 0.045(3) 0.078(4) 0.001(3) 0.054(4) 0.004(3)
C28 0.233(6) 0.065(3) 0.277(6) -0.001(3) 0.233(6) 0.003(3)
C29 0.105(3) 0.054(3) 0.109(3) 0.005(2) 0.090(3) 0.006(2)
C30 0.098(3) 0.053(3) 0.073(3) 0.000(2) 0.060(2) 0.003(2)
C31 0.041(2) 0.057(2) 0.127(3) -0.001(2) -0.002(2) -0.0036(18)
C32 0.054(2) 0.0257(19) 0.080(3) -0.0017(18) 0.026(2) -0.0108(17)
C33 0.057(3) 0.046(2) 0.058(2) -0.007(2) 0.025(2) -0.011(2)
C34 0.177(4) 0.047(2) 0.038(2) 0.0151(18) 0.021(2) 0.006(2)
C35 0.073(3) 0.037(2) 0.039(2) 0.0068(17) 0.0239(19) 0.0023(17)
C36 0.056(2) 0.045(2) 0.068(3) 0.004(2) 0.031(2) 0.0050(19)
N1 0.092(3) 0.068(2) 0.074(2) -0.0075(18) 0.053(2) 0.0113(19)
N2 0.077(2) 0.0370(16) 0.0540(18) -0.0134(14) 0.0332(18) -0.0050(17)
N3 0.077(3) 0.060(2) 0.065(2) -0.0149(17) 0.0267(19) -0.0121(18)
N4 0.059(2) 0.061(2) 0.065(2) 0.0094(17) 0.0261(18) -0.0144(16)
N5 0.066(2) 0.0436(17) 0.0520(18) 0.0020(16) 0.0275(16) 0.0006(16)
N6 0.062(2) 0.056(2) 0.0536(19) 0.0151(15) 0.0253(16) -0.0004(15)
N7 0.073(2) 0.068(2) 0.064(2) 0.0168(17) 0.0332(18) 0.0247(17)
N8 0.068(2) 0.0533(18) 0.0572(19) 0.0079(16) 0.0386(17) 0.0214(16)
N9 0.103(3) 0.080(2) 0.079(2) 0.0105(19) 0.064(2) 0.028(2)
N10 0.094(2) 0.082(2) 0.067(2) 0.0334(18) 0.055(2) 0.0585(19)
O1 0.180(3) 0.073(2) 0.152(3) -0.004(2) 0.132(3) 0.024(2)
O2 0.247(4) 0.125(3) 0.201(4) 0.027(3) 0.198(4) 0.042(3)
O3 0.132(3) 0.129(3) 0.199(4) -0.043(3) 0.097(3) -0.071(2)
O4 0.091(3) 0.148(3) 0.141(3) -0.070(3) 0.054(2) -0.050(2)
O5 0.134(3) 0.079(2) 0.0583(19) 0.0257(16) 0.0161(19) 0.003(2)
O6 0.176(4) 0.150(3) 0.105(3) 0.047(2) 0.087(3) 0.029(3)
O7 0.160(3) 0.0592(18) 0.152(3) 0.0002(18) 0.129(2) 0.0085(18)
O8 0.0821(18) 0.0533(15) 0.0839(18) 0.0050(13) 0.0563(15) 0.0004(13)
O9 0.0523(16) 0.0494(15) 0.0742(16) 0.0077(13) 0.0267(14) 0.0086(13)
O10 0.0701(18) 0.0487(16) 0.0914(19) 0.0079(14) 0.0201(15) -0.0015(14)
O11 0.0729(17) 0.0468(14) 0.0525(15) -0.0108(12) 0.0291(13) -0.0085(12)
O12 0.107(2) 0.0530(16) 0.0626(16) 0.0082(14) 0.0310(15) 0.0074(14)
Zn1 0.0591(3) 0.0348(2) 0.0506(2) 0.00140(19) 0.0310(2) 0.00150(19)
Zn2 0.1085(4) 0.0527(3) 0.0853(3) -0.0010(2) 0.0697(3) 0.0163(3)
Zn3 0.0692(3) 0.0437(2) 0.0669(3) -0.0021(2) 0.0241(2) -0.0173(2)
Zn4 0.0711(3) 0.0453(2) 0.0524(2) 0.0116(2) 0.0299(2) 0.0088(2)
S1 0.0751(9) 0.0492(8) 0.0765(9) 0.000 0.0590(8) 0.000
S2 0.0385(7) 0.0415(7) 0.0644(8) 0.000 0.0189(6) 0.000
S3 0.0648(9) 0.0446(7) 0.0374(7) 0.000 0.0216(6) 0.000

loop_
_atom_type_symbol
_atom_type_description
_atom_type_scat_dispersion_real
_atom_type_scat_dispersion_imag
_atom_type_scat_source
C C 0.0033 0.0016 'International Tables Vol C Tables 4.2.6.8 and 6.1.1.4'
H H 0.0000 0.0000 'International Tables Vol C Tables 4.2.6.8 and 6.1.1.4'
N N 0.0061 0.0033 'International Tables Vol C Tables 4.2.6.8 and 6.1.1.4'
O O 0.0106 0.0060 'International Tables Vol C Tables 4.2.6.8 and 6.1.1.4'
Zn Zn 0.2839 1.4301 'International Tables Vol C Tables 4.2.6.8 and 6.1.1.4'
S S 0.1246 0.1234 'International Tables Vol C Tables 4.2.6.8 and 6.1.1.4'

loop_
_geom_angle_atom_site_label_1
_geom_angle_atom_site_label_2
_geom_angle_atom_site_label_3
_geom_angle
_geom_angle_site_symmetry_1
_geom_angle_site_symmetry_3
N1 C1 C2 108.2(4) . .
N3 C2 C1 107.5(4) . .
C4 C3 N4 108.5(4) . .
C3 C4 N6 109.0(4) . .
N7 C5 C6 107.4(4) . .
N9 C6 C5 106.5(4) . .
C8 C7 C12 118.9(3) . .
C8 C7 N10 119.7(4) . .
C12 C7 N10 121.4(3) . .
C7 C8 C9 120.4(4) . .
C10 C9 C8 119.3(4) . .
C11 C10 C9 119.8(3) . .
C11 C10 C13 122.4(4) . .
C9 C10 C13 117.8(4) . .
C10 C11 C12 120.3(4) . .
C7 C12 C11 121.4(3) . .
O2 C13 O1 124.6(4) . .
O2 C13 C10 118.8(5) . .
O1 C13 C10 116.6(4) . .
C19 C14 C15 117.5(3) . .
C19 C14 N10 122.1(4) . 8
C15 C14 N10 120.4(3) . 8
C14 C15 C16 119.1(4) . .
C17 C16 C15 121.1(4) . .
C18 C17 C16 117.9(4) . .
C18 C17 C20 125.0(5) . .
C16 C17 C20 117.1(5) . .
C17 C18 C19 122.4(4) . .
C14 C19 C18 121.9(4) . .
O4 C20 O3 123.4(6) . .
O4 C20 C17 121.6(5) . .
O3 C20 C17 115.0(5) . .
O4 C20 Zn3 53.3(3) . .
O3 C20 Zn3 70.2(3) . .
C17 C20 Zn3 174.8(5) . .
C22 C21 C26 117.9(4) . .
C22 C21 N10 121.6(4) . 1_554
C26 C21 N10 120.4(4) . 1_554
C21 C22 C23 121.6(4) . .
C24 C23 C22 120.0(4) . .
C25 C24 C23 119.1(4) . .
C25 C24 C27 122.7(5) . .
C23 C24 C27 118.2(5) . .
C24 C25 C26 120.9(4) . .
C21 C26 C25 120.5(4) . .
O5 C27 O6 123.1(5) . .
O5 C27 C24 120.0(5) . .
O6 C27 C24 116.8(5) . .
O5 C27 Zn4 48.8(3) . .
O6 C27 Zn4 74.4(3) . .
C24 C27 Zn4 168.1(4) . .
C29 C28 C28 112.0(2) . 6
C28 C29 C30 127.4(3) . .
C28 C29 S1 111.5(3) . .
C30 C29 S1 121.1(3) . .
O8 C30 O7 126.5(4) . .
O8 C30 C29 116.1(4) . .
O7 C30 C29 117.4(4) . .
C32 C31 C31 112.52(18) . 6
C31 C32 C33 129.3(3) . .
C31 C32 S2 111.9(2) . .
C33 C32 S2 118.8(3) . .
O9 C33 O10 125.3(3) . .
O9 C33 C32 119.1(3) . .
O10 C33 C32 115.6(3) . .
C35 C34 C34 113.09(18) . 6
C34 C35 C36 128.7(3) . .
C34 C35 S3 110.8(2) . .
C36 C35 S3 120.5(3) . .
O11 C36 O12 125.6(3) . .
O11 C36 C35 117.0(3) . .
O12 C36 C35 117.3(3) . .
C1 N1 N2 106.1(4) . .
C1 N1 Zn2 132.3(4) . .
N2 N1 Zn2 121.4(3) . .
N3 N2 N1 110.6(3) . .
N3 N2 Zn1 125.5(3) . .
N1 N2 Zn1 123.8(3) . .
N2 N3 C2 107.6(4) . .
N2 N3 Zn3 121.6(3) . .
C2 N3 Zn3 130.8(4) . .
N5 N4 C3 106.0(3) . .
N5 N4 Zn3 122.0(2) . .
C3 N4 Zn3 131.6(3) . .
N4 N5 N6 110.6(3) . .
N4 N5 Zn1 124.7(2) . .
N6 N5 Zn1 124.5(2) . .
C4 N6 N5 105.9(3) . .
C4 N6 Zn4 132.6(3) . .
N5 N6 Zn4 121.5(2) . .
N8 N7 C5 108.9(3) . .
N8 N7 Zn4 120.5(2) . .
C5 N7 Zn4 130.5(3) . .
N7 N8 N9 108.8(3) . .
N7 N8 Zn1 125.9(2) . .
N9 N8 Zn1 125.3(2) . .
N8 N9 C6 108.4(3) . .
N8 N9 Zn2 120.2(3) . .
C6 N9 Zn2 131.3(3) . .
C21 N10 C14 121.5(3) 1_556 8_455
C21 N10 C7 118.9(3) 1_556 .
C14 N10 C7 119.4(3) 8_455 .
C13 O1 Zn2 116.9(3) . .
C20 O3 Zn3 80.2(4) . .
C20 O4 Zn3 98.7(4) . .
C27 O5 Zn4 103.8(4) . .
C30 O7 Zn2 121.2(2) . .
C30 O8 Zn1 152.7(2) . .
C33 O9 Zn1 155.7(2) . .
C33 O10 Zn3 120.4(2) . .
C36 O11 Zn1 155.3(2) . .
C36 O12 Zn4 119.6(2) . .
O8 Zn1 O11 87.50(9) . .
O8 Zn1 O9 87.64(9) . .
O11 Zn1 O9 89.01(8) . .
O8 Zn1 N5 176.35(9) . .
O11 Zn1 N5 90.26(9) . .
O9 Zn1 N5 89.45(10) . .
O8 Zn1 N8 92.26(10) . .
O11 Zn1 N8 90.40(9) . .
O9 Zn1 N8 179.40(11) . .
N5 Zn1 N8 90.63(11) . .
O8 Zn1 N2 91.61(10) . .
O11 Zn1 N2 178.91(9) . .
O9 Zn1 N2 90.32(10) . .
N5 Zn1 N2 90.59(11) . .
N8 Zn1 N2 90.27(11) . .
O1 Zn2 O7 98.33(13) . .
O1 Zn2 N1 117.00(14) . .
O7 Zn2 N1 108.92(12) . .
O1 Zn2 N9 123.31(14) . .
O7 Zn2 N9 107.54(13) . .
N1 Zn2 N9 101.04(14) . .
O10 Zn3 O4 122.69(13) . .
O10 Zn3 N3 106.01(11) . .
O4 Zn3 N3 122.17(14) . .
O10 Zn3 N4 107.97(11) . .
O4 Zn3 N4 92.99(15) . .
N3 Zn3 N4 100.28(13) . .
O10 Zn3 O3 96.26(12) . .
O4 Zn3 O3 57.62(13) . .
N3 Zn3 O3 90.30(14) . .
N4 Zn3 O3 149.44(14) . .
O10 Zn3 C20 112.23(15) . .
O4 Zn3 C20 28.02(14) . .
N3 Zn3 C20 108.21(15) . .
N4 Zn3 C20 120.61(18) . .
O3 Zn3 C20 29.60(13) . .
O12 Zn4 O5 108.94(11) . .
O12 Zn4 N7 110.10(12) . .
O5 Zn4 N7 130.19(14) . .
O12 Zn4 N6 108.19(11) . .
O5 Zn4 N6 96.17(13) . .
N7 Zn4 N6 99.80(12) . .
O12 Zn4 C27 105.72(12) . .
O5 Zn4 C27 27.43(15) . .
N7 Zn4 C27 110.93(16) . .
N6 Zn4 C27 121.82(17) . .
C29 S1 C29 93.0(3) 6 .
C32 S2 C32 91.2(2) . 6
C35 S3 C35 92.2(2) 6 .

loop_
_geom_bond_atom_site_label_1
_geom_bond_atom_site_label_2
_geom_bond_distance
_geom_bond_site_symmetry_2
C1 N1 1.344(5) .
C1 C2 1.356(6) .
C2 N3 1.346(5) .
C3 C4 1.334(4) .
C3 N4 1.345(4) .
C4 N6 1.335(4) .
C5 N7 1.330(4) .
C5 C6 1.376(5) .
C6 N9 1.350(5) .
C7 C8 1.364(5) .
C7 C12 1.372(4) .
C7 N10 1.427(4) .
C8 C9 1.415(5) .
C9 C10 1.378(5) .
C10 C11 1.364(5) .
C10 C13 1.529(5) .
C11 C12 1.378(4) .
C13 O2 1.211(5) .
C13 O1 1.234(5) .
C14 C19 1.371(4) .
C14 C15 1.389(5) .
C14 N10 1.406(4) 8
C15 C16 1.421(5) .
C16 C17 1.401(5) .
C17 C18 1.313(5) .
C17 C20 1.514(6) .
C18 C19 1.391(5) .
C20 O4 1.190(5) .
C20 O3 1.255(5) .
C20 Zn3 2.504(6) .
C21 C22 1.365(4) .
C21 C26 1.372(5) .
C21 N10 1.408(4) 1_554
C22 C23 1.376(4) .
C23 C24 1.365(5) .
C24 C25 1.357(5) .
C24 C27 1.537(6) .
C25 C26 1.379(5) .
C27 O5 1.204(5) .
C27 O6 1.253(5) .
C27 Zn4 2.538(5) .
C28 C29 1.370(4) .
C28 C28 1.412(8) 6
C29 C30 1.473(5) .
C29 S1 1.681(3) .
C30 O8 1.236(4) .
C30 O7 1.270(4) .
C31 C32 1.369(4) .
C31 C31 1.396(7) 6
C32 C33 1.475(4) .
C32 S2 1.711(3) .
C33 O9 1.224(4) .
C33 O10 1.261(4) .
C34 C35 1.358(4) .
C34 C34 1.397(6) 6
C35 C36 1.470(4) .
C35 S3 1.709(3) .
C36 O11 1.254(4) .
C36 O12 1.268(4) .
N1 N2 1.345(3) .
N1 Zn2 1.998(3) .
N2 N3 1.307(3) .
N2 Zn1 2.190(3) .
N3 Zn3 2.033(3) .
N4 N5 1.328(3) .
N4 Zn3 2.038(3) .
N5 N6 1.340(3) .
N5 Zn1 2.146(3) .
N6 Zn4 2.039(3) .
N7 N8 1.324(3) .
N7 Zn4 2.014(3) .
N8 N9 1.328(3) .
N8 Zn1 2.184(3) .
N9 Zn2 2.022(3) .
N10 C21 1.408(4) 1_556
N10 C14 1.406(4) 8_455
O1 Zn2 1.898(3) .
O3 Zn3 2.390(4) .
O4 Zn3 2.030(3) .
O5 Zn4 1.966(3) .
O7 Zn2 1.954(3) .
O8 Zn1 2.050(2) .
O9 Zn1 2.092(2) .
O10 Zn3 1.959(2) .
O11 Zn1 2.088(2) .
O12 Zn4 1.943(2) .
S1 C29 1.681(3) 6
S2 C32 1.711(3) 6
S3 C35 1.709(3) 6

loop_
_geom_torsion_atom_site_label_1
_geom_torsion_atom_site_label_2
_geom_torsion_atom_site_label_3
_geom_torsion_atom_site_label_4
_geom_torsion
_geom_torsion_site_symmetry_1
_geom_torsion_site_symmetry_4
N1 C1 C2 N3 0.4(6) . .
N4 C3 C4 N6 -0.9(5) . .
N7 C5 C6 N9 1.8(6) . .
C12 C7 C8 C9 0.8(6) . .
N10 C7 C8 C9 179.5(3) . .
C7 C8 C9 C10 -0.3(6) . .
C8 C9 C10 C11 -0.5(6) . .
C8 C9 C10 C13 178.1(4) . .
C9 C10 C11 C12 0.7(6) . .
C13 C10 C11 C12 -177.9(4) . .
C8 C7 C12 C11 -0.6(6) . .
N10 C7 C12 C11 -179.2(3) . .
C10 C11 C12 C7 -0.1(6) . .
C11 C10 C13 O2 0.6(7) . .
C9 C10 C13 O2 -178.0(5) . .
C11 C10 C13 O1 -178.9(4) . .
C9 C10 C13 O1 2.6(6) . .
C19 C14 C15 C16 -1.0(5) . .
N10 C14 C15 C16 -179.1(3) 8 .
C14 C15 C16 C17 0.2(6) . .
C15 C16 C17 C18 2.0(6) . .
C15 C16 C17 C20 179.9(3) . .
C16 C17 C18 C19 -3.4(7) . .
C20 C17 C18 C19 178.9(4) . .
C15 C14 C19 C18 -0.3(6) . .
N10 C14 C19 C18 177.7(4) 8 .
C17 C18 C19 C14 2.7(7) . .
C18 C17 C20 O4 -169.4(5) . .
C16 C17 C20 O4 12.9(7) . .
C18 C17 C20 O3 10.8(7) . .
C16 C17 C20 O3 -166.9(4) . .
C18 C17 C20 Zn3 -177(100) . .
C16 C17 C20 Zn3 6(4) . .
C26 C21 C22 C23 -0.1(6) . .
N10 C21 C22 C23 -177.7(3) 1_554 .
C21 C22 C23 C24 -0.3(6) . .
C22 C23 C24 C25 0.6(6) . .
C22 C23 C24 C27 179.1(3) . .
C23 C24 C25 C26 -0.5(6) . .
C27 C24 C25 C26 -179.0(4) . .
C22 C21 C26 C25 0.1(6) . .
N10 C21 C26 C25 177.8(4) 1_554 .
C24 C25 C26 C21 0.2(7) . .
C25 C24 C27 O5 179.9(4) . .
C23 C24 C27 O5 1.4(6) . .
C25 C24 C27 O6 2.2(6) . .
C23 C24 C27 O6 -176.3(4) . .
C25 C24 C27 Zn4 160.5(13) . .
C23 C24 C27 Zn4 -18.0(17) . .
C28 C28 C29 C30 179.4(3) 6 .
C28 C28 C29 S1 1.4(3) 6 .
C28 C29 C30 O8 -177.1(4) . .
S1 C29 C30 O8 0.6(5) . .
C28 C29 C30 O7 3.9(7) . .
S1 C29 C30 O7 -178.3(3) . .
C31 C31 C32 C33 180.0(3) 6 .
C31 C31 C32 S2 -0.2(3) 6 .
C31 C32 C33 O9 -177.7(4) . .
S2 C32 C33 O9 2.5(5) . .
C31 C32 C33 O10 3.8(6) . .
S2 C32 C33 O10 -176.0(3) . .
C34 C34 C35 C36 -178.8(3) 6 .
C34 C34 C35 S3 0.3(3) 6 .
C34 C35 C36 O11 -179.2(4) . .
S3 C35 C36 O11 1.7(4) . .
C34 C35 C36 O12 -0.5(6) . .
S3 C35 C36 O12 -179.6(3) . .
C2 C1 N1 N2 -0.7(5) . .
C2 C1 N1 Zn2 -175.2(3) . .
C1 N1 N2 N3 0.8(4) . .
Zn2 N1 N2 N3 176.1(2) . .
C1 N1 N2 Zn1 179.0(3) . .
Zn2 N1 N2 Zn1 -5.7(3) . .
N1 N2 N3 C2 -0.6(4) . .
Zn1 N2 N3 C2 -178.8(3) . .
N1 N2 N3 Zn3 -179.2(2) . .
Zn1 N2 N3 Zn3 2.6(4) . .
C1 C2 N3 N2 0.1(5) . .
C1 C2 N3 Zn3 178.6(3) . .
C4 C3 N4 N5 0.4(4) . .
C4 C3 N4 Zn3 -172.9(3) . .
C3 N4 N5 N6 0.2(4) . .
Zn3 N4 N5 N6 174.3(2) . .
C3 N4 N5 Zn1 174.6(2) . .
Zn3 N4 N5 Zn1 -11.2(3) . .
C3 C4 N6 N5 1.0(4) . .
C3 C4 N6 Zn4 178.4(3) . .
N4 N5 N6 C4 -0.7(4) . .
Zn1 N5 N6 C4 -175.2(2) . .
N4 N5 N6 Zn4 -178.5(2) . .
Zn1 N5 N6 Zn4 7.0(3) . .
C6 C5 N7 N8 -1.5(5) . .
C6 C5 N7 Zn4 179.5(3) . .
C5 N7 N8 N9 0.6(4) . .
Zn4 N7 N8 N9 179.7(2) . .
C5 N7 N8 Zn1 179.8(3) . .
Zn4 N7 N8 Zn1 -1.1(4) . .
N7 N8 N9 C6 0.6(4) . .
Zn1 N8 N9 C6 -178.7(3) . .
N7 N8 N9 Zn2 -176.9(2) . .
Zn1 N8 N9 Zn2 3.8(4) . .
C5 C6 N9 N8 -1.4(6) . .
C5 C6 N9 Zn2 175.7(3) . .
C8 C7 N10 C21 48.8(5) . 1_556
C12 C7 N10 C21 -132.5(4) . 1_556
C8 C7 N10 C14 -126.7(4) . 8_455
C12 C7 N10 C14 51.9(5) . 8_455
O2 C13 O1 Zn2 1.0(7) . .
C10 C13 O1 Zn2 -179.6(3) . .
O4 C20 O3 Zn3 -0.5(5) . .
C17 C20 O3 Zn3 179.3(4) . .
O3 C20 O4 Zn3 0.5(6) . .
C17 C20 O4 Zn3 -179.2(4) . .
O6 C27 O5 Zn4 2.8(6) . .
C24 C27 O5 Zn4 -174.8(3) . .
O8 C30 O7 Zn2 0.2(6) . .
C29 C30 O7 Zn2 179.0(3) . .
O7 C30 O8 Zn1 -5.9(9) . .
C29 C30 O8 Zn1 175.3(4) . .
O10 C33 O9 Zn1 -13.5(8) . .
C32 C33 O9 Zn1 168.2(4) . .
O9 C33 O10 Zn3 -0.4(5) . .
C32 C33 O10 Zn3 178.0(2) . .
O12 C36 O11 Zn1 2.1(8) . .
C35 C36 O11 Zn1 -179(100) . .
O11 C36 O12 Zn4 0.8(5) . .
C35 C36 O12 Zn4 -177.8(2) . .
C30 O8 Zn1 O11 -129.7(6) . .
C30 O8 Zn1 O9 141.1(6) . .
C30 O8 Zn1 N5 178(43) . .
C30 O8 Zn1 N8 -39.4(6) . .
C30 O8 Zn1 N2 50.9(6) . .
C36 O11 Zn1 O8 134.2(5) . .
C36 O11 Zn1 O9 -138.1(5) . .
C36 O11 Zn1 N5 -48.6(5) . .
C36 O11 Zn1 N8 42.0(5) . .
C36 O11 Zn1 N2 170(100) . .
C33 O9 Zn1 O8 -123.3(6) . .
C33 O9 Zn1 O11 149.2(6) . .
C33 O9 Zn1 N5 58.9(6) . .
C33 O9 Zn1 N8 157(28) . .
C33 O9 Zn1 N2 -31.7(6) . .
N4 N5 Zn1 O8 -78.1(17) . .
N6 N5 Zn1 O8 95.6(17) . .
N4 N5 Zn1 O11 -130.2(2) . .
N6 N5 Zn1 O11 43.5(2) . .
N4 N5 Zn1 O9 -41.2(2) . .
N6 N5 Zn1 O9 132.5(2) . .
N4 N5 Zn1 N8 139.4(2) . .
N6 N5 Zn1 N8 -46.9(2) . .
N4 N5 Zn1 N2 49.1(2) . .
N6 N5 Zn1 N2 -137.2(2) . .
N7 N8 Zn1 O8 -133.4(3) . .
N9 N8 Zn1 O8 45.7(3) . .
N7 N8 Zn1 O11 -45.9(3) . .
N9 N8 Zn1 O11 133.2(3) . .
N7 N8 Zn1 O9 -53(11) . .
N9 N8 Zn1 O9 126(11) . .
N7 N8 Zn1 N5 44.4(3) . .
N9 N8 Zn1 N5 -136.5(3) . .
N7 N8 Zn1 N2 135.0(3) . .
N9 N8 Zn1 N2 -45.9(3) . .
N3 N2 Zn1 O8 132.5(3) . .
N1 N2 Zn1 O8 -45.5(2) . .
N3 N2 Zn1 O11 97(6) . .
N1 N2 Zn1 O11 -81(6) . .
N3 N2 Zn1 O9 44.8(3) . .
N1 N2 Zn1 O9 -133.1(2) . .
N3 N2 Zn1 N5 -44.6(3) . .
N1 N2 Zn1 N5 137.5(2) . .
N3 N2 Zn1 N8 -135.3(3) . .
N1 N2 Zn1 N8 46.8(2) . .
C13 O1 Zn2 O7 -177.8(4) . .
C13 O1 Zn2 N1 65.9(4) . .
C13 O1 Zn2 N9 -60.4(4) . .
C30 O7 Zn2 O1 -175.1(3) . .
C30 O7 Zn2 N1 -52.7(3) . .
C30 O7 Zn2 N9 56.0(3) . .
C1 N1 Zn2 O1 -5.7(4) . .
N2 N1 Zn2 O1 -179.5(2) . .
C1 N1 Zn2 O7 -116.0(4) . .
N2 N1 Zn2 O7 70.2(3) . .
C1 N1 Zn2 N9 131.0(4) . .
N2 N1 Zn2 N9 -42.8(3) . .
N8 N9 Zn2 O1 177.0(2) . .
C6 N9 Zn2 O1 0.2(5) . .
N8 N9 Zn2 O7 -70.1(3) . .
C6 N9 Zn2 O7 113.1(4) . .
N8 N9 Zn2 N1 44.0(3) . .
C6 N9 Zn2 N1 -132.8(4) . .
C33 O10 Zn3 O4 -154.7(3) . .
C33 O10 Zn3 N3 57.9(3) . .
C33 O10 Zn3 N4 -48.9(3) . .
C33 O10 Zn3 O3 150.0(3) . .
C33 O10 Zn3 C20 175.8(3) . .
C20 O4 Zn3 O10 -75.6(4) . .
C20 O4 Zn3 N3 66.7(4) . .
C20 O4 Zn3 N4 170.8(3) . .
C20 O4 Zn3 O3 -0.3(3) . .
N2 N3 Zn3 O10 -70.8(3) . .
C2 N3 Zn3 O10 111.0(4) . .
N2 N3 Zn3 O4 141.6(3) . .
C2 N3 Zn3 O4 -36.6(4) . .
N2 N3 Zn3 N4 41.4(3) . .
C2 N3 Zn3 N4 -136.8(4) . .
N2 N3 Zn3 O3 -167.4(3) . .
C2 N3 Zn3 O3 14.4(4) . .
N2 N3 Zn3 C20 168.6(3) . .
C2 N3 Zn3 C20 -9.6(4) . .
N5 N4 Zn3 O10 73.6(3) . .
C3 N4 Zn3 O10 -114.0(3) . .
N5 N4 Zn3 O4 -160.6(3) . .
C3 N4 Zn3 O4 11.8(4) . .
N5 N4 Zn3 N3 -37.1(3) . .
C3 N4 Zn3 N3 135.3(3) . .
N5 N4 Zn3 O3 -145.7(3) . .
C3 N4 Zn3 O3 26.8(5) . .
N5 N4 Zn3 C20 -155.6(2) . .
C3 N4 Zn3 C20 16.8(4) . .
C20 O3 Zn3 O10 125.3(3) . .
C20 O3 Zn3 O4 0.3(3) . .
C20 O3 Zn3 N3 -128.6(3) . .
C20 O3 Zn3 N4 -17.5(4) . .
O4 C20 Zn3 O10 118.3(3) . .
O3 C20 Zn3 O10 -61.2(3) . .
C17 C20 Zn3 O10 126(4) . .
O3 C20 Zn3 O4 -179.5(6) . .
C17 C20 Zn3 O4 8(3) . .
O4 C20 Zn3 N3 -125.1(3) . .
O3 C20 Zn3 N3 55.4(3) . .
C17 C20 Zn3 N3 -117(4) . .
O4 C20 Zn3 N4 -10.7(4) . .
O3 C20 Zn3 N4 169.8(3) . .
C17 C20 Zn3 N4 -3(4) . .
O4 C20 Zn3 O3 179.5(6) . .
C17 C20 Zn3 O3 -173(4) . .
C36 O12 Zn4 O5 156.0(3) . .
C36 O12 Zn4 N7 -55.5(3) . .
C36 O12 Zn4 N6 52.6(3) . .
C36 O12 Zn4 C27 -175.4(3) . .
C27 O5 Zn4 O12 87.8(3) . .
C27 O5 Zn4 N7 -52.2(3) . .
C27 O5 Zn4 N6 -160.6(3) . .
N8 N7 Zn4 O12 69.1(3) . .
C5 N7 Zn4 O12 -112.0(4) . .
N8 N7 Zn4 O5 -151.3(2) . .
C5 N7 Zn4 O5 27.6(5) . .
N8 N7 Zn4 N6 -44.5(3) . .
C5 N7 Zn4 N6 134.4(4) . .
N8 N7 Zn4 C27 -174.2(3) . .
C5 N7 Zn4 C27 4.7(4) . .
C4 N6 Zn4 O12 109.6(3) . .
N5 N6 Zn4 O12 -73.3(2) . .
C4 N6 Zn4 O5 -2.7(3) . .
N5 N6 Zn4 O5 174.5(2) . .
C4 N6 Zn4 N7 -135.3(3) . .
N5 N6 Zn4 N7 41.8(2) . .
C4 N6 Zn4 C27 -13.1(4) . .
N5 N6 Zn4 C27 164.1(2) . .
O5 C27 Zn4 O12 -100.9(3) . .
O6 C27 Zn4 O12 81.5(3) . .
C24 C27 Zn4 O12 -78.5(15) . .
O6 C27 Zn4 O5 -177.6(5) . .
C24 C27 Zn4 O5 22.4(14) . .
O5 C27 Zn4 N7 139.7(3) . .
O6 C27 Zn4 N7 -37.9(3) . .
C24 C27 Zn4 N7 162.1(15) . .
O5 C27 Zn4 N6 22.9(3) . .
O6 C27 Zn4 N6 -154.7(3) . .
C24 C27 Zn4 N6 45.3(15) . .
C28 C29 S1 C29 -1.9(5) . 6
C30 C29 S1 C29 180.0(2) . 6
C31 C32 S2 C32 0.3(4) . 6
C33 C32 S2 C32 -179.90(18) . 6
C34 C35 S3 C35 -0.4(4) . 6
C36 C35 S3 C35 178.76(18) . 6
